data_9000076
loop_
_publ_author_name
'Pearson, A. D.'
'Buerger, M. J.'

_publ_section_title
;
 Confirmation of the crystal structure of pentlandite.
;
_journal_name_full 'American Mineralogist'
_journal_page_first 804
_journal_page_last 805
_journal_volume 41
_journal_year 1956
_chemical_formula_sum 'Fe4.5 Ni4.5 S8'
_chemical_name_mineral Pentlandite
_space_group_IT_number 225
_symmetry_space_group_name_Hall '-F 4 2 3'
_symmetry_space_group_name_H-M 'F m -3 m'
_cell_angle_alpha 90
_cell_angle_beta 90
_cell_angle_gamma 90
_cell_length_a 10.030
_cell_length_b 10.030
_cell_length_c 10.030
_cell_formula_units_Z 4
_cell_volume 1009.027
_database_code_amcsd 0000079
_exptl_crystal_density_diffrn 5.082
_cod_original_sg_symbol_H-M 'F m 3 m'
_cod_original_formula_sum '(Ni4.5 Fe4.5) S8'
_cod_database_code 9000076

loop_
_space_group_symop_operation_xyz
x,y,z
x,1/2+y,1/2+z
1/2+x,y,1/2+z
1/2+x,1/2+y,z
z,-x,y
z,1/2-x,1/2+y
1/2+z,-x,1/2+y
1/2+z,1/2-x,y
-y,z,-x
-y,1/2+z,1/2-x
1/2-y,z,1/2-x
1/2-y,1/2+z,-x
x,-y,z
x,1/2-y,1/2+z
1/2+x,-y,1/2+z
1/2+x,1/2-y,z
-z,x,-y
-z,1/2+x,1/2-y
1/2-z,x,1/2-y
1/2-z,1/2+x,-y
y,-z,x
y,1/2-z,1/2+x
1/2+y,-z,1/2+x
1/2+y,1/2-z,x
-x,y,-z
-x,1/2+y,1/2-z
1/2-x,y,1/2-z
1/2-x,1/2+y,-z
x,-z,-y
x,1/2-z,1/2-y
1/2+x,-z,1/2-y
1/2+x,1/2-z,-y
-z,y,x
-z,1/2+y,1/2+x
1/2-z,y,1/2+x
1/2-z,1/2+y,x
y,-x,-z
y,1/2-x,1/2-z
1/2+y,-x,1/2-z
1/2+y,1/2-x,-z
-x,z,y
-x,1/2+z,1/2+y
1/2-x,z,1/2+y
1/2-x,1/2+z,y
z,-y,-x
z,1/2-y,1/2-x
1/2+z,-y,1/2-x
1/2+z,1/2-y,-x
-y,x,z
-y,1/2+x,1/2+z
1/2-y,x,1/2+z
1/2-y,1/2+x,z
x,z,y
x,1/2+z,1/2+y
1/2+x,z,1/2+y
1/2+x,1/2+z,y
-z,-y,-x
-z,1/2-y,1/2-x
1/2-z,-y,1/2-x
1/2-z,1/2-y,-x
y,x,z
y,1/2+x,1/2+z
1/2+y,x,1/2+z
1/2+y,1/2+x,z
-x,-z,-y
-x,1/2-z,1/2-y
1/2-x,-z,1/2-y
1/2-x,1/2-z,-y
z,y,x
z,1/2+y,1/2+x
1/2+z,y,1/2+x
1/2+z,1/2+y,x
-y,-x,-z
-y,1/2-x,1/2-z
1/2-y,-x,1/2-z
1/2-y,1/2-x,-z
z,x,-y
z,1/2+x,1/2-y
1/2+z,x,1/2-y
1/2+z,1/2+x,-y
-y,-z,x
-y,1/2-z,1/2+x
1/2-y,-z,1/2+x
1/2-y,1/2-z,x
x,y,-z
x,1/2+y,1/2-z
1/2+x,y,1/2-z
1/2+x,1/2+y,-z
-z,-x,y
-z,1/2-x,1/2+y
1/2-z,-x,1/2+y
1/2-z,1/2-x,y
y,z,-x
y,1/2+z,1/2-x
1/2+y,z,1/2-x
1/2+y,1/2+z,-x
-x,-y,z
-x,1/2-y,1/2+z
1/2-x,-y,1/2+z
1/2-x,1/2-y,z
-z,x,y
-z,1/2+x,1/2+y
1/2-z,x,1/2+y
1/2-z,1/2+x,y
y,-z,-x
y,1/2-z,1/2-x
1/2+y,-z,1/2-x
1/2+y,1/2-z,-x
-x,y,z
-x,1/2+y,1/2+z
1/2-x,y,1/2+z
1/2-x,1/2+y,z
z,-x,-y
z,1/2-x,1/2-y
1/2+z,-x,1/2-y
1/2+z,1/2-x,-y
-y,z,x
-y,1/2+z,1/2+x
1/2-y,z,1/2+x
1/2-y,1/2+z,x
x,-y,-z
x,1/2-y,1/2-z
1/2+x,-y,1/2-z
1/2+x,1/2-y,-z
-x,z,-y
-x,1/2+z,1/2-y
1/2-x,z,1/2-y
1/2-x,1/2+z,-y
z,-y,x
z,1/2-y,1/2+x
1/2+z,-y,1/2+x
1/2+z,1/2-y,x
-y,x,-z
-y,1/2+x,1/2-z
1/2-y,x,1/2-z
1/2-y,1/2+x,-z
x,-z,y
x,1/2-z,1/2+y
1/2+x,-z,1/2+y
1/2+x,1/2-z,y
-z,y,-x
-z,1/2+y,1/2-x
1/2-z,y,1/2-x
1/2-z,1/2+y,-x
y,-x,z
y,1/2-x,1/2+z
1/2+y,-x,1/2+z
1/2+y,1/2-x,z
-x,-z,y
-x,1/2-z,1/2+y
1/2-x,-z,1/2+y
1/2-x,1/2-z,y
z,y,-x
z,1/2+y,1/2-x
1/2+z,y,1/2-x
1/2+z,1/2+y,-x
-y,-x,z
-y,1/2-x,1/2+z
1/2-y,-x,1/2+z
1/2-y,1/2-x,z
x,z,-y
x,1/2+z,1/2-y
1/2+x,z,1/2-y
1/2+x,1/2+z,-y
-z,-y,x
-z,1/2-y,1/2+x
1/2-z,-y,1/2+x
1/2-z,1/2-y,x
y,x,-z
y,1/2+x,1/2-z
1/2+y,x,1/2-z
1/2+y,1/2+x,-z
-z,-x,-y
-z,1/2-x,1/2-y
1/2-z,-x,1/2-y
1/2-z,1/2-x,-y
y,z,x
y,1/2+z,1/2+x
1/2+y,z,1/2+x
1/2+y,1/2+z,x
-x,-y,-z
-x,1/2-y,1/2-z
1/2-x,-y,1/2-z
1/2-x,1/2-y,-z
z,x,y
z,1/2+x,1/2+y
1/2+z,x,1/2+y
1/2+z,1/2+x,y
-y,-z,-x
-y,1/2-z,1/2-x
1/2-y,-z,1/2-x
1/2-y,1/2-z,-x

loop_
_atom_site_label
_atom_site_fract_x
_atom_site_fract_y
_atom_site_fract_z
_atom_site_occupancy
Ni1 0.50000 0.50000 0.50000 0.50000
Fe1 0.50000 0.50000 0.50000 0.50000
Ni2 0.12500 0.12500 0.12500 0.50000
Fe2 0.12500 0.12500 0.12500 0.50000
S1 0.25000 0.25000 0.25000 1.00000
S2 0.25000 0.00000 0.00000 1.00000

loop_
_cod_related_entry_id
_cod_related_entry_database
_cod_related_entry_code
1 AMCSD 0000079
